data_2000082
loop_
_publ_author_name
'Averbuch-Pouchot, M. T.'
'Durif, A.'

_publ_section_title
;
 Crystal chemistry of cyclo-hexaphosphates. IX. Structure of
 tetraammonium dimanganese cyclo-hexaphosphate oxalate hexahydrate
;
_journal_coden_ASTM ACSCEE
_journal_issue 6
_journal_name_full
;
 Acta Crystallographica, Section C: Crystal Structure Communications
;
_journal_page_first 965
_journal_page_last 968
_journal_paper_doi 10.1107/s0108270189010371
_journal_volume 46
_journal_year 1990
_chemical_formula_structural '(N H4)4 Mn2 (P6 O18) (C2 O4) (H2 O)6'
_chemical_formula_sum 'C2 H28 Mn2 N4 O28 P6'
_chemical_name_systematic
;
 Tetraammonium dimanganese cyclo-hexaphosphate oxalate hexahydrate
;
_space_group_crystal_system triclinic
_space_group_IT_number 2
_space_group_name_Hall '-P 1'
_space_group_name_H-M_alt 'P -1'
_cell_angle_alpha 99.92(5)
_cell_angle_beta 105.88(5)
_cell_angle_gamma 100.08(5)
_cell_formula_units_Z 1
_cell_length_a 9.747(3)
_cell_length_b 9.751(3)
_cell_length_c 7.689(3)
_cell_volume 673.084
_diffrn_ambient_temperature 294
_exptl_crystal_density_diffrn 2.101
_refine_ls_R_factor_gt 0.03
_refine_ls_wR_factor_gt 0.03
_cod_database_code 2000082

loop_
_space_group_symop_id
_space_group_symop_operation_xyz
1 x,y,z
2 -x,-y,-z

loop_
_atom_site_label
_atom_site_type_symbol
_atom_site_symmetry_multiplicity
_atom_site_Wyckoff_symbol
_atom_site_fract_x
_atom_site_fract_y
_atom_site_fract_z
_atom_site_U_iso_or_equiv
Mn1 Mn2+ 2 i 0.84208(5) 0.11847(4) 0.70887(6) 0.01507(8)
P1 P5+ 2 i 0.17081(7) 0.40931(7) 0.37697(9) 0.01381(12)
P2 P5+ 2 i 0.63293(8) -0.21426(7) 0.6301(1) 0.01507(12)
P3 P5+ 2 i 0.37492(8) -0.35663(7) 0.3171(1) 0.01520(12)
O1 O2- 2 i 0.0394(2) 0.4170(2) 0.2285(3) 0.02128(50)
O2 O2- 2 i 0.1536(2) 0.3809(2) 0.5538(3) 0.02318(50)
O3 O2- 2 i 0.7575(2) 0.7064(2) 0.7169(3) 0.01874(50)
O4 O2- 2 i 0.7060(2) 0.4459(2) 0.5685(3) 0.02191(50)
O5 O2- 2 i 0.7029(3) -0.0871(2) 0.5761(3) 0.02596(63)
O6 O2- 2 i 0.5459(2) -0.1985(3) 0.7583(3) 0.02837(63)
O7 O2- 2 i 0.5419(2) -0.3315(2) 0.4408(3) 0.01925(63)
O8 O2- 2 i 0.3591(3) -0.4438(3) 0.1318(3) 0.02584(63)
O9 O2- 2 i 0.3339(2) -0.2169(2) 0.3301(4) 0.02888(63)
O10 O2- 2 i 0.0348(2) 0.0210(2) 0.7936(3) 0.02140(50)
O11 O2- 2 i 0.1451(2) 0.9156(2) 0.0101(3) 0.02330(50)
O12 O2- 2 i 0.9075(3) 0.1655(3) 0.4750(3) 0.02647(63)
O13 O2- 2 i -0.0020(3) 0.6739(2) 0.1387(3) 0.02432(50)
O14 O2- 2 i 0.5653(4) 0.9481(3) 0.1881(5) 0.06763(101)
N1 N3- 2 i 0.3020(3) 0.2850(3) 0.8798(4) 0.02989(75)
N2 N3- 2 i 0.7216(3) 0.2989(4) 0.1666(4) 0.03432(75)
C1 C3+ 2 i 0.9476(3) 0.0192(3) 0.0564(4) 0.01608(63)
H1 H1+ 2 i -0.649(5) 0.216(5) -0.112(7) ?
H2 H1+ 2 i -0.702(5) 0.321(5) -0.207(7) ?
H3 H1+ 2 i -0.788(6) 0.240(6) -0.125(8) ?
H4 H1+ 2 i -0.655(5) 0.364(5) -0.018(6) ?
H5 H1+ 2 i -0.253(6) 0.229(6) -0.873(8) ?
H6 H1+ 2 i -0.294(6) 0.355(6) -0.899(8) ?
H7 H1+ 2 i -0.354(5) 0.266(5) -0.796(6) ?
H8 H1+ 2 i -0.195(5) 0.363(5) -0.738(7) ?
H9 H1+ 2 i -0.010(5) 0.233(5) -0.490(6) ?
H10 H1+ 2 i -0.075(5) 0.104(5) -0.602(6) ?
H11 H1+ 2 i -0.001(5) 0.346(5) -0.057(7) ?
H12 H1+ 2 i -0.015(4) 0.391(4) -0.179(6) ?
H13 H1+ 2 i -0.469(6) 1.031(6) -0.794(8) ?
H14 H1+ 2 i -0.376(6) 0.957(6) -0.686(8) ?

loop_
_atom_type_symbol
_atom_type_oxidation_number
_atom_type_radius_bond
C3+ 3 0.68
H1+ 1 0.23
Mn2+ 2 1.35
N3- 3 0.68
O2- 2 0.68
P5+ 5 1.05

loop_
_cod_related_entry_id
_cod_related_entry_database
_cod_related_entry_code
1 AMCSD 0010139
